data_7128061
loop_
_publ_author_name
'Karpov, Gleb O.'
'Ren, Xiang-Kui'
'Melnikova, Elizaveta K.'
'Bermeshev, Maxim V.'

_publ_section_title
;
 Activation of Pd-precatalysts by organic compounds for vinyl-addition
 polymerization of a norbornene derivative.
;
_journal_issue 35
_journal_name_full 'Chemical communications (Cambridge, England)'
_journal_page_first 4255
_journal_page_last 4258
_journal_paper_doi 10.1039/d1cc00546d
_journal_volume 57
_journal_year 2021
_chemical_formula_moiety 'C43 H34 F3 I P2 Pd'
_chemical_formula_sum 'C43 H34 F3 I P2 Pd'
_chemical_formula_weight 902.94
_space_group_crystal_system monoclinic
_space_group_IT_number 15
_space_group_name_Hall '-C 2yc'
_space_group_name_H-M_alt 'C 1 2/c 1'
_atom_sites_solution_hydrogens geom
_audit_creation_date 2021-03-05
_audit_creation_method
;
Olex2 1.2
(compiled 2018.05.29 svn.r3508 for OlexSys, GUI svn.r5506)
;
_audit_update_record
;
2021-03-05 deposited with the CCDC.	2021-03-19 downloaded from the CCDC.
;
_cell_angle_alpha 90
_cell_angle_beta 111.6700(10)
_cell_angle_gamma 90
_cell_formula_units_Z 4
_cell_length_a 25.1867(15)
_cell_length_b 13.4727(8)
_cell_length_c 11.4702(7)
_cell_measurement_reflns_used 3027
_cell_measurement_temperature 120
_cell_measurement_theta_max 27.45
_cell_measurement_theta_min 2.34
_cell_volume 3617.1(4)
_computing_molecular_graphics 'Olex2 (Dolomanov et al., 2009)'
_computing_publication_material 'Olex2 (Dolomanov et al., 2009)'
_computing_structure_refinement 'XL (Sheldrick, 2008)'
_diffrn_ambient_temperature 120
_diffrn_measured_fraction_theta_full 1.000
_diffrn_measured_fraction_theta_max 0.995
_diffrn_measurement_device_type 'Bruker APEX-II CCD'
_diffrn_measurement_method '\f and \w scans'
_diffrn_radiation_monochromator graphite
_diffrn_radiation_type MoK\a
_diffrn_radiation_wavelength 0.71073
_diffrn_reflns_av_R_equivalents 0.0772
_diffrn_reflns_av_unetI/netI 0.0644
_diffrn_reflns_Laue_measured_fraction_full 1.000
_diffrn_reflns_Laue_measured_fraction_max 0.995
_diffrn_reflns_limit_h_max 35
_diffrn_reflns_limit_h_min -35
_diffrn_reflns_limit_k_max 19
_diffrn_reflns_limit_k_min -19
_diffrn_reflns_limit_l_max 16
_diffrn_reflns_limit_l_min -16
_diffrn_reflns_number 23605
_diffrn_reflns_point_group_measured_fraction_full 1.000
_diffrn_reflns_point_group_measured_fraction_max 0.995
_diffrn_reflns_theta_full 25.242
_diffrn_reflns_theta_max 30.539
_diffrn_reflns_theta_min 1.744
_diffrn_standards_number 0
_exptl_absorpt_coefficient_mu 1.502
_exptl_absorpt_correction_T_max 0.7461
_exptl_absorpt_correction_T_min 0.6577
_exptl_absorpt_correction_type multi-scan
_exptl_absorpt_process_details
;
SADABS-2008/1 (Bruker,2008) was used for absorption correction.
wR2(int) was 0.0736 before and 0.0597 after correction.
The Ratio of minimum to maximum transmission is 0.8815.
The \l/2 correction factor is 0.0015.
;
_exptl_crystal_colour 'clear yellow'
_exptl_crystal_colour_lustre clear
_exptl_crystal_colour_primary yellow
_exptl_crystal_density_diffrn 1.658
_exptl_crystal_description block
_exptl_crystal_F_000 1792
_exptl_crystal_size_max 0.2
_exptl_crystal_size_mid 0.06
_exptl_crystal_size_min 0.05
_refine_diff_density_max 1.172
_refine_diff_density_min -0.854
_refine_diff_density_rms 0.136
_refine_ls_extinction_method none
_refine_ls_goodness_of_fit_ref 1.006
_refine_ls_hydrogen_treatment constr
_refine_ls_matrix_type full
_refine_ls_number_parameters 242
_refine_ls_number_reflns 5526
_refine_ls_number_restraints 18
_refine_ls_restrained_S_all 1.025
_refine_ls_R_factor_all 0.0669
_refine_ls_R_factor_gt 0.0390
_refine_ls_shift/su_max 0.003
_refine_ls_shift/su_mean 0.000
_refine_ls_structure_factor_coef Fsqd
_refine_ls_weighting_details 'w=1/[\s^2^(Fo^2^)+(0.0332P)^2^+1.3187P] where P=(Fo^2^+2Fc^2^)/3'
_refine_ls_weighting_scheme calc
_refine_ls_wR_factor_gt 0.0755
_refine_ls_wR_factor_ref 0.0862
_reflns_Friedel_coverage 0.000
_reflns_number_gt 4028
_reflns_number_total 5526
_reflns_threshold_expression 'I > 2\s(I)'
_cod_data_source_file d1cc00546d2.cif
_cod_data_source_block KGO-641
_cod_depositor_comments 'Adding full bibliography for 7128061.cif.'
_cod_database_code 7128061
_shelxl_version_number 2014/6
_shelx_space_group_comment
;
The symmetry employed for this shelxl refinement is uniquely defined
by the following loop, which should always be used as a source of
symmetry information in preference to the above space-group names.
They are only intended as comments.
;
_olex2_refinement_description
;
1. Fixed Uiso
 At 1.2 times of:
  All C(H) groups
2. Uiso/Uaniso restraints and constraints
F3 \\sim F1 \\sim F2 \\sim F3 \\sim F1 \\sim F2: within 1.7A with sigma of 0.01
and sigma for terminal atoms of 0.02
Uanis(F1) \\sim Ueq, Uanis(F1) \\sim Ueq: with sigma of 0.01 and sigma for
terminal atoms of 0.02
Uanis(F1) = Uanis(F1)
3. Others
 Fixed Sof: F3(0.5) F2(0.5) F1(0.5)
4.a Aromatic/amide H refined with riding coordinates:
 C3(H3), C17(H17), C2(H2), C19(H19), C7(H7), C13(H13), C16(H16), C23(H23),
 C11(H11), C14(H14), C10(H10), C15(H15), C20(H20), C9(H9), C8(H8), C22(H22),
 C21(H21)
;
_olex2_submission_special_instructions 'No special instructions were received'

loop_
_space_group_symop_operation_xyz
'x, y, z'
'-x, y, -z+1/2'
'x+1/2, y+1/2, z'
'-x+1/2, y+1/2, -z+1/2'
'-x, -y, -z'
'x, -y, z-1/2'
'-x+1/2, -y+1/2, -z'
'x+1/2, -y+1/2, z-1/2'

loop_
_atom_site_label
_atom_site_type_symbol
_atom_site_fract_x
_atom_site_fract_y
_atom_site_fract_z
_atom_site_U_iso_or_equiv
_atom_site_adp_type
_atom_site_occupancy
_atom_site_site_symmetry_order
_atom_site_calc_flag
_atom_site_refinement_flags_posn
_atom_site_refinement_flags_adp
_atom_site_refinement_flags_occupancy
_atom_site_disorder_assembly
_atom_site_disorder_group
I1 I 0.5000 0.96045(2) 0.7500 0.02304(9) Uani 1 2 d S T P . .
Pd1 Pd 0.5000 0.76059(2) 0.7500 0.01394(8) Uani 1 2 d S T P . .
P1 P 0.40001(3) 0.75594(6) 0.67756(8) 0.01443(16) Uani 1 1 d . . . . .
C18 C 0.36838(12) 0.8286(2) 0.5342(3) 0.0167(6) Uani 1 1 d . . . . .
C3 C 0.48236(12) 0.4551(2) 0.6375(3) 0.0194(7) Uani 1 1 d . . . . .
H3 H 0.4701 0.4212 0.5615 0.023 Uiso 1 1 calc R . . . .
C4 C 0.5000 0.4037(4) 0.7500 0.0215(10) Uani 1 2 d S T P . .
C12 C 0.36770(12) 0.7947(2) 0.7890(3) 0.0143(6) Uani 1 1 d . . . . .
C17 C 0.39956(13) 0.8451(2) 0.8983(3) 0.0193(7) Uani 1 1 d . . . . .
H17 H 0.4374 0.8617 0.9136 0.023 Uiso 1 1 calc R . . . .
C2 C 0.48333(12) 0.5583(2) 0.6399(3) 0.0168(6) Uani 1 1 d . . . . .
H2 H 0.4723 0.5929 0.5645 0.020 Uiso 1 1 calc R . . . .
C1 C 0.5000 0.6107(3) 0.7500 0.0167(9) Uani 1 2 d S T P . .
C19 C 0.31396(12) 0.8717(2) 0.4977(3) 0.0189(6) Uani 1 1 d . . . . .
H19 H 0.2935 0.8683 0.5506 0.023 Uiso 1 1 calc R . . . .
C6 C 0.36689(11) 0.6338(2) 0.6301(3) 0.0155(6) Uani 1 1 d . . . . .
C7 C 0.37393(12) 0.5619(2) 0.7226(3) 0.0184(7) Uani 1 1 d . . . . .
H7 H 0.3904 0.5797 0.8068 0.022 Uiso 1 1 calc R . . . .
C13 C 0.31087(13) 0.7698(2) 0.7683(3) 0.0182(6) Uani 1 1 d . . . . .
H13 H 0.2892 0.7356 0.6960 0.022 Uiso 1 1 calc R . . . .
C16 C 0.37513(15) 0.8708(2) 0.9849(3) 0.0244(7) Uani 1 1 d . . . . .
H16 H 0.3966 0.9051 1.0574 0.029 Uiso 1 1 calc R . . . .
C23 C 0.39866(14) 0.8361(3) 0.4547(3) 0.0232(7) Uani 1 1 d . . . . .
H23 H 0.4350 0.8087 0.4786 0.028 Uiso 1 1 calc R . . . .
C11 C 0.33980(12) 0.6066(3) 0.5044(3) 0.0204(7) Uani 1 1 d . . . . .
H11 H 0.3338 0.6537 0.4416 0.025 Uiso 1 1 calc R . . . .
C14 C 0.28663(14) 0.7959(2) 0.8547(3) 0.0225(7) Uani 1 1 d . . . . .
H14 H 0.2487 0.7801 0.8396 0.027 Uiso 1 1 calc R . . . .
C10 C 0.32171(13) 0.5089(3) 0.4731(3) 0.0260(8) Uani 1 1 d . . . . .
H10 H 0.3032 0.4915 0.3893 0.031 Uiso 1 1 calc R . . . .
C15 C 0.31910(15) 0.8455(2) 0.9638(3) 0.0249(7) Uani 1 1 d . . . . .
H15 H 0.3032 0.8617 1.0227 0.030 Uiso 1 1 calc R . . . .
C20 C 0.29052(13) 0.9195(2) 0.3826(3) 0.0233(7) Uani 1 1 d . . . . .
H20 H 0.2543 0.9476 0.3584 0.028 Uiso 1 1 calc R . . . .
C9 C 0.33102(14) 0.4379(3) 0.5649(4) 0.0271(8) Uani 1 1 d . . . . .
H9 H 0.3202 0.3724 0.5432 0.033 Uiso 1 1 calc R . . . .
C8 C 0.35684(13) 0.4650(3) 0.6909(3) 0.0238(7) Uani 1 1 d . . . . .
H8 H 0.3625 0.4178 0.7535 0.029 Uiso 1 1 calc R . . . .
F3 F 0.5060(4) 0.2527(5) 0.6520(9) 0.061(2) Uani 0.5 1 d . U . . .
C22 C 0.37511(14) 0.8842(3) 0.3402(3) 0.0257(8) Uani 1 1 d . . . . .
H22 H 0.3957 0.8889 0.2878 0.031 Uiso 1 1 calc R . . . .
C21 C 0.32082(14) 0.9255(3) 0.3036(3) 0.0241(7) Uani 1 1 d . . . . .
H21 H 0.3049 0.9570 0.2264 0.029 Uiso 1 1 calc R . . . .
C5 C 0.5000 0.2943(4) 0.7500 0.0385(14) Uani 1 2 d S T P . .
F2 F 0.4426(2) 0.2605(3) 0.7242(8) 0.0650(17) Uani 0.5 1 d . U . . .
F1 F 0.4753(5) 0.2530(6) 0.6494(10) 0.096(3) Uani 0.5 1 d . U . . .

loop_
_atom_site_aniso_label
_atom_site_aniso_U_11
_atom_site_aniso_U_22
_atom_site_aniso_U_33
_atom_site_aniso_U_23
_atom_site_aniso_U_13
_atom_site_aniso_U_12
I1 0.01712(15) 0.01782(16) 0.03202(19) 0.000 0.00657(13) 0.000
Pd1 0.00834(14) 0.01555(17) 0.01703(17) 0.000 0.00362(12) 0.000
P1 0.0094(3) 0.0175(4) 0.0159(4) -0.0021(3) 0.0040(3) -0.0003(3)
C18 0.0127(13) 0.0169(15) 0.0187(16) -0.0023(12) 0.0036(12) -0.0002(12)
C3 0.0131(14) 0.0233(17) 0.0217(16) -0.0033(13) 0.0062(12) 0.0006(12)
C4 0.018(2) 0.021(2) 0.028(3) 0.000 0.013(2) 0.000
C12 0.0139(13) 0.0155(14) 0.0145(14) -0.0005(12) 0.0062(11) 0.0005(11)
C17 0.0140(14) 0.0207(17) 0.0203(16) -0.0019(13) 0.0029(12) 0.0000(12)
C2 0.0166(14) 0.0184(16) 0.0203(16) 0.0021(12) 0.0125(13) 0.0032(12)
C1 0.0087(18) 0.022(2) 0.021(2) 0.000 0.0070(17) 0.000
C19 0.0136(13) 0.0184(16) 0.0236(16) -0.0031(13) 0.0057(12) -0.0025(12)
C6 0.0082(12) 0.0200(15) 0.0198(15) -0.0037(13) 0.0067(11) -0.0014(12)
C7 0.0141(14) 0.0222(17) 0.0221(17) -0.0023(13) 0.0104(13) -0.0021(12)
C13 0.0154(14) 0.0203(16) 0.0200(16) -0.0026(13) 0.0080(12) -0.0005(12)
C16 0.0323(18) 0.0216(17) 0.0177(16) -0.0036(14) 0.0073(14) -0.0013(15)
C23 0.0168(15) 0.034(2) 0.0203(17) 0.0012(14) 0.0085(13) 0.0043(13)
C11 0.0147(14) 0.0268(17) 0.0202(16) -0.0064(13) 0.0069(13) -0.0017(13)
C14 0.0212(16) 0.0219(17) 0.0301(19) -0.0005(14) 0.0163(14) 0.0014(13)
C10 0.0172(15) 0.036(2) 0.0256(18) -0.0176(16) 0.0094(14) -0.0088(15)
C15 0.0334(18) 0.0242(19) 0.0247(18) 0.0010(14) 0.0196(15) 0.0047(15)
C20 0.0145(14) 0.0218(17) 0.0288(19) 0.0010(14) 0.0023(13) 0.0025(13)
C9 0.0223(17) 0.0234(18) 0.041(2) -0.0143(16) 0.0183(16) -0.0081(14)
C8 0.0180(15) 0.0235(17) 0.035(2) -0.0017(15) 0.0153(14) -0.0016(13)
F3 0.098(5) 0.025(3) 0.103(5) -0.019(3) 0.087(5) -0.006(4)
C22 0.0220(16) 0.036(2) 0.0206(17) 0.0001(15) 0.0095(14) -0.0027(15)
C21 0.0263(17) 0.0256(18) 0.0155(16) 0.0015(13) 0.0020(13) -0.0023(14)
C5 0.045(3) 0.025(3) 0.035(3) 0.000 0.003(3) 0.000
F2 0.060(4) 0.016(2) 0.131(5) -0.010(3) 0.048(4) -0.016(2)
F1 0.119(6) 0.037(3) 0.093(4) -0.009(3) -0.007(4) -0.011(5)

loop_
_atom_type_symbol
_atom_type_description
_atom_type_scat_dispersion_real
_atom_type_scat_dispersion_imag
_atom_type_scat_source
C C 0.0033 0.0016 'International Tables Vol C Tables 4.2.6.8 and 6.1.1.4'
H H 0.0000 0.0000 'International Tables Vol C Tables 4.2.6.8 and 6.1.1.4'
F F 0.0171 0.0103 'International Tables Vol C Tables 4.2.6.8 and 6.1.1.4'
I I -0.4742 1.8119 'International Tables Vol C Tables 4.2.6.8 and 6.1.1.4'
P P 0.1023 0.0942 'International Tables Vol C Tables 4.2.6.8 and 6.1.1.4'
Pd Pd -0.9988 1.0072 'International Tables Vol C Tables 4.2.6.8 and 6.1.1.4'

loop_
_geom_angle_atom_site_label_1
_geom_angle_atom_site_label_2
_geom_angle_atom_site_label_3
_geom_angle
_geom_angle_site_symmetry_1
_geom_angle_site_symmetry_3
_geom_angle_publ_flag
P1 Pd1 I1 91.53(2) 2_656 . ?
P1 Pd1 I1 91.53(2) . . ?
P1 Pd1 P1 176.94(4) . 2_656 ?
C1 Pd1 I1 180.0 . . ?
C1 Pd1 P1 88.47(2) . 2_656 ?
C1 Pd1 P1 88.47(2) . . ?
C18 P1 Pd1 111.08(10) . . ?
C18 P1 C12 108.55(14) . . ?
C18 P1 C6 102.37(14) . . ?
C12 P1 Pd1 116.26(10) . . ?
C12 P1 C6 101.13(14) . . ?
C6 P1 Pd1 116.14(9) . . ?
C19 C18 P1 123.0(2) . . ?
C23 C18 P1 117.9(2) . . ?
C23 C18 C19 119.0(3) . . ?
C4 C3 C2 118.9(3) . . ?
C3 C4 C3 120.0(4) . 2_656 ?
C3 C4 C5 120.0(2) . . ?
C3 C4 C5 120.0(2) 2_656 . ?
C17 C12 P1 120.8(2) . . ?
C17 C12 C13 118.8(3) . . ?
C13 C12 P1 120.3(2) . . ?
C12 C17 C16 120.3(3) . . ?
C1 C2 C3 122.0(3) . . ?
C2 C1 Pd1 121.0(2) . . ?
C2 C1 Pd1 121.0(2) 2_656 . ?
C2 C1 C2 118.0(4) 2_656 . ?
C20 C19 C18 120.1(3) . . ?
C7 C6 P1 118.6(2) . . ?
C11 C6 P1 122.5(3) . . ?
C11 C6 C7 118.6(3) . . ?
C8 C7 C6 121.0(3) . . ?
C14 C13 C12 120.7(3) . . ?
C15 C16 C17 120.3(3) . . ?
C22 C23 C18 120.6(3) . . ?
C6 C11 C10 120.1(3) . . ?
C15 C14 C13 119.8(3) . . ?
C9 C10 C11 120.7(3) . . ?
C16 C15 C14 120.0(3) . . ?
C21 C20 C19 120.3(3) . . ?
C10 C9 C8 119.5(3) . . ?
C7 C8 C9 120.0(3) . . ?
C5 F3 F2 60.1(4) . 2_656 ?
F1 F3 C5 66.2(10) . . ?
F1 F3 F2 122.2(14) . 2_656 ?
C23 C22 C21 120.1(3) . . ?
C20 C21 C22 119.8(3) . . ?
F3 C5 C4 115.3(4) . . ?
F3 C5 C4 115.3(4) 2_656 . ?
F3 C5 F3 129.5(8) 2_656 . ?
F3 C5 F2 96.5(4) 2_656 2_656 ?
F3 C5 F2 67.5(4) 2_656 . ?
F3 C5 F2 96.5(4) . . ?
F3 C5 F2 67.5(4) . 2_656 ?
F2 C5 C4 108.5(3) . . ?
F2 C5 C4 108.5(3) 2_656 . ?
F2 C5 F2 143.0(6) . 2_656 ?
F1 C5 C4 117.1(5) 2_656 . ?
F1 C5 C4 117.1(5) . . ?
F1 C5 F3 115.7(6) . 2_656 ?
F1 C5 F3 34.8(5) 2_656 2_656 ?
F1 C5 F3 115.7(6) 2_656 . ?
F1 C5 F3 34.8(5) . . ?
F1 C5 F2 99.9(6) 2_656 . ?
F1 C5 F2 99.9(6) . 2_656 ?
F1 C5 F2 62.6(6) . . ?
F1 C5 F2 62.6(6) 2_656 2_656 ?
F1 C5 F1 125.9(10) 2_656 . ?
C5 F2 F3 52.4(3) . 2_656 ?
F1 F2 F3 94.4(5) . 2_656 ?
F1 F2 C5 51.2(4) . . ?
F3 F1 C5 79.1(11) . . ?
F3 F1 F2 142.8(16) . . ?
C5 F1 F2 66.3(6) . . ?

loop_
_geom_bond_atom_site_label_1
_geom_bond_atom_site_label_2
_geom_bond_distance
_geom_bond_site_symmetry_2
_geom_bond_publ_flag
I1 Pd1 2.6927(5) . ?
Pd1 P1 2.3434(8) 2_656 ?
Pd1 P1 2.3434(8) . ?
Pd1 C1 2.019(4) . ?
P1 C18 1.824(3) . ?
P1 C12 1.827(3) . ?
P1 C6 1.835(3) . ?
C18 C19 1.403(4) . ?
C18 C23 1.392(4) . ?
C3 C4 1.385(4) . ?
C3 C2 1.391(4) . ?
C4 C3 1.385(4) 2_656 ?
C4 C5 1.474(7) . ?
C12 C17 1.391(4) . ?
C12 C13 1.402(4) . ?
C17 C16 1.392(5) . ?
C2 C1 1.370(4) . ?
C1 C2 1.370(4) 2_656 ?
C19 C20 1.390(4) . ?
C6 C7 1.399(4) . ?
C6 C11 1.396(4) . ?
C7 C8 1.381(4) . ?
C13 C14 1.388(4) . ?
C16 C15 1.384(5) . ?
C23 C22 1.386(5) . ?
C11 C10 1.397(5) . ?
C14 C15 1.388(5) . ?
C10 C9 1.378(5) . ?
C20 C21 1.385(5) . ?
C9 C8 1.397(5) . ?
F3 C5 1.314(7) . ?
F3 F2 1.532(11) 2_656 ?
F3 F1 0.763(11) . ?
C22 C21 1.390(5) . ?
C5 F3 1.314(7) 2_656 ?
C5 F2 1.439(5) . ?
C5 F2 1.439(5) 2_656 ?
C5 F1 1.225(9) 2_656 ?
C5 F1 1.225(10) . ?
F2 F3 1.532(11) 2_656 ?
F2 F1 1.395(13) . ?
